data_4342094
loop_
_publ_author_name
'Duan, Jingui'
'Higuchi, Masakazu'
'Kitagawa, Susumu'

_publ_section_title
;
 Predesign and systematic synthesis of 11 highly porous coordination
 polymers with unprecedented topology.
;
_journal_issue 4
_journal_name_full 'Inorganic chemistry'
_journal_page_first 1645
_journal_page_last 1649
_journal_paper_doi 10.1021/ic502643m
_journal_volume 54
_journal_year 2015
_chemical_formula_sum 'C34 H25 N O15 Zn4'
_chemical_formula_weight 949.03
_chemical_name_systematic
; 
 ? 
;
_space_group_IT_number 14
_symmetry_cell_setting monoclilic
_symmetry_space_group_name_Hall '-P 2yn'
_symmetry_space_group_name_H-M 'P 1 21/n 1'
_atom_sites_solution_hydrogens geom
_atom_sites_solution_primary direct
_atom_sites_solution_secondary difmap
_audit_creation_method SHELXL-97
_cell_angle_alpha 90.00
_cell_angle_beta 93.78(3)
_cell_angle_gamma 90.00
_cell_formula_units_Z 4
_cell_length_a 10.316(2)
_cell_length_b 26.096(5)
_cell_length_c 27.889(6)
_cell_measurement_temperature 223(2)
_cell_volume 7492(3)
_computing_structure_refinement 'SHELXL-97 (Sheldrick, 1997)'
_computing_structure_solution 'SHELXS-97 (Sheldrick, 1990)'
_diffrn_ambient_temperature 223(2)
_diffrn_measured_fraction_theta_full 0.997
_diffrn_measured_fraction_theta_max 0.997
_diffrn_radiation_monochromator graphite
_diffrn_radiation_source 'fine-focus sealed tube'
_diffrn_radiation_type MoK\a
_diffrn_radiation_wavelength 0.71073
_diffrn_reflns_av_R_equivalents 0.0581
_diffrn_reflns_av_sigmaI/netI 0.0625
_diffrn_reflns_limit_h_max 12
_diffrn_reflns_limit_h_min -12
_diffrn_reflns_limit_k_max 30
_diffrn_reflns_limit_k_min -31
_diffrn_reflns_limit_l_max 33
_diffrn_reflns_limit_l_min -30
_diffrn_reflns_number 52400
_diffrn_reflns_theta_full 25.50
_diffrn_reflns_theta_max 25.50
_diffrn_reflns_theta_min 3.03
_exptl_absorpt_coefficient_mu 1.300
_exptl_absorpt_correction_T_max 0.9031
_exptl_absorpt_correction_T_min 0.7810
_exptl_absorpt_correction_type multi-scan
_exptl_crystal_colour colorless
_exptl_crystal_density_diffrn 0.841
_exptl_crystal_density_method 'not measured'
_exptl_crystal_description block
_exptl_crystal_F_000 1904
_exptl_crystal_size_max 0.20
_exptl_crystal_size_mid 0.08
_exptl_crystal_size_min 0.08
_platon_squeeze_details
;
;
_refine_diff_density_max 1.426
_refine_diff_density_min -0.782
_refine_diff_density_rms 0.104
_refine_ls_extinction_method none
_refine_ls_goodness_of_fit_ref 1.019
_refine_ls_hydrogen_treatment constor
_refine_ls_matrix_type full
_refine_ls_number_parameters 490
_refine_ls_number_reflns 13913
_refine_ls_number_restraints 489
_refine_ls_restrained_S_all 1.027
_refine_ls_R_factor_all 0.0817
_refine_ls_R_factor_gt 0.0624
_refine_ls_shift/su_max 0.002
_refine_ls_shift/su_mean 0.000
_refine_ls_structure_factor_coef Fsqd
_refine_ls_weighting_details 'calc w=1/[\s^2^(Fo^2^)+(0.1093P)^2^+0.0000P] where P=(Fo^2^+2Fc^2^)/3'
_refine_ls_weighting_scheme calc
_refine_ls_wR_factor_gt 0.1724
_refine_ls_wR_factor_ref 0.1902
_reflns_number_gt 9698
_reflns_number_total 13913
_reflns_threshold_expression >2sigma(I)
_cod_data_source_file ic502643m_si_002.cif
_cod_data_source_block I
_cod_depositor_comments 'Adding full bibliography for 4342086--4342096.cif.'
_cod_original_sg_symbol_Hall -P2yn
_cod_original_sg_symbol_H-M P21/n
_cod_database_code 4342094

loop_
_symmetry_equiv_pos_as_xyz
'x, y, z'
'-x+1/2, y+1/2, -z+1/2'
'-x, -y, -z'
'x-1/2, -y-1/2, z-1/2'

loop_
_atom_site_label
_atom_site_type_symbol
_atom_site_fract_x
_atom_site_fract_y
_atom_site_fract_z
_atom_site_U_iso_or_equiv
_atom_site_adp_type
_atom_site_occupancy
_atom_site_symmetry_multiplicity
_atom_site_calc_flag
_atom_site_refinement_flags
C1 C 0.6916(4) 0.23837(17) 0.56686(16) 0.0348(10) Uani 1 1 d U
C2 C 0.5615(4) 0.23512(18) 0.53805(16) 0.0379(10) Uani 1 1 d U
C3 C 0.4490(4) 0.23582(18) 0.56169(16) 0.0384(10) Uani 1 1 d U
H3 H 0.4532 0.2343 0.5954 0.046 Uiso 1 1 calc R
C4 C 0.3302(4) 0.23866(19) 0.53638(16) 0.0394(11) Uani 1 1 d U
C5 C 0.3238(4) 0.2370(2) 0.48736(17) 0.0455(12) Uani 1 1 d U
H5 H 0.2423 0.2379 0.4702 0.055 Uiso 1 1 calc R
C6 C 0.4382(4) 0.2339(2) 0.46178(17) 0.0495(12) Uani 1 1 d U
C7 C 0.5555(4) 0.2338(2) 0.48882(18) 0.0452(11) Uani 1 1 d U
H7 H 0.6331 0.2327 0.4730 0.054 Uiso 1 1 calc R
C8 C 0.2076(4) 0.24317(18) 0.56328(17) 0.0408(11) Uani 1 1 d U
C9 C 0.4326(5) 0.2335(2) 0.40852(18) 0.0522(13) Uani 1 1 d U
C10 C 0.3321(6) 0.2563(2) 0.3810(2) 0.0672(16) Uani 1 1 d U
H10 H 0.2658 0.2730 0.3965 0.081 Uiso 1 1 calc R
C11 C 0.3263(6) 0.2552(2) 0.3317(2) 0.0664(16) Uani 1 1 d U
H11 H 0.2563 0.2710 0.3141 0.080 Uiso 1 1 calc R
C12 C 0.4221(5) 0.2311(2) 0.30737(17) 0.0504(12) Uani 1 1 d U
C13 C 0.5236(6) 0.2095(3) 0.3347(2) 0.0682(17) Uani 1 1 d U
H13 H 0.5933 0.1950 0.3194 0.082 Uiso 1 1 calc R
C14 C 0.5244(6) 0.2089(3) 0.3845(2) 0.0704(17) Uani 1 1 d U
H14 H 0.5907 0.1910 0.4021 0.084 Uiso 1 1 calc R
C15 C 0.4188(6) 0.2302(2) 0.2537(2) 0.0592(14) Uani 1 1 d U
C16 C 0.9444(6) 0.3965(3) 0.5564(3) 0.0709(16) Uani 1 1 d U
C17 C 0.9359(11) 0.4429(3) 0.5240(4) 0.156(4) Uani 1 1 d U
H17A H 0.8473 0.4556 0.5215 0.234 Uiso 1 1 calc R
H17B H 0.9616 0.4336 0.4923 0.234 Uiso 1 1 calc R
H17C H 0.9934 0.4695 0.5374 0.234 Uiso 1 1 calc R
C18 C 1.2416(4) 0.35767(16) 0.69099(16) 0.0358(10) Uani 1 1 d U
C19 C 1.3648(4) 0.38504(17) 0.70301(17) 0.0390(10) Uani 1 1 d U
C20 C 1.4800(4) 0.36201(17) 0.69177(18) 0.0402(11) Uani 1 1 d U
H20 H 1.4800 0.3285 0.6793 0.048 Uiso 1 1 calc R
C21 C 1.5966(4) 0.38932(17) 0.69922(18) 0.0421(11) Uani 1 1 d U
C22 C 1.5961(5) 0.43732(18) 0.72015(19) 0.0497(12) Uani 1 1 d U
H22 H 1.6752 0.4548 0.7259 0.060 Uiso 1 1 calc R
C23 C 1.4825(4) 0.46052(18) 0.7329(2) 0.0499(12) Uani 1 1 d U
C24 C 1.3657(5) 0.43415(18) 0.72238(19) 0.0469(12) Uani 1 1 d U
H24 H 1.2866 0.4499 0.7285 0.056 Uiso 1 1 calc R
C25 C 1.7172(4) 0.36382(17) 0.68335(18) 0.0422(11) Uani 1 1 d U
C26 C 1.4840(5) 0.51203(19) 0.75317(19) 0.0489(12) Uani 1 1 d U
C27 C 1.5903(5) 0.5300(2) 0.7818(2) 0.0579(14) Uani 1 1 d U
H27 H 1.6639 0.5092 0.7876 0.070 Uiso 1 1 calc R
C28 C 1.5874(5) 0.5788(2) 0.8019(2) 0.0564(14) Uani 1 1 d U
H28 H 1.6587 0.5900 0.8219 0.068 Uiso 1 1 calc R
C29 C 1.4838(4) 0.61073(18) 0.79336(19) 0.0462(12) Uani 1 1 d U
C30 C 1.3804(5) 0.5938(2) 0.7649(2) 0.0693(17) Uani 1 1 d U
H30 H 1.3077 0.6152 0.7591 0.083 Uiso 1 1 calc R
C31 C 1.3810(5) 0.5464(2) 0.7447(2) 0.0693(17) Uani 1 1 d U
H31 H 1.3093 0.5364 0.7243 0.083 Uiso 1 1 calc R
C32 C 1.4862(5) 0.66425(17) 0.81442(17) 0.0404(10) Uani 1 1 d U
C33 C 0.7965(16) 0.5306(6) 0.6418(6) 0.241(7) Uani 1 1 d U
H33A H 0.7818 0.4946 0.6482 0.361 Uiso 1 1 calc R
H33B H 0.7453 0.5407 0.6129 0.361 Uiso 1 1 calc R
H33C H 0.7709 0.5509 0.6687 0.361 Uiso 1 1 calc R
C34 C 1.0319(15) 0.5044(6) 0.6716(6) 0.222(6) Uani 1 1 d U
H34A H 0.9866 0.4962 0.7000 0.333 Uiso 1 1 calc R
H34B H 1.1104 0.5234 0.6809 0.333 Uiso 1 1 calc R
H34C H 1.0545 0.4729 0.6557 0.333 Uiso 1 1 calc R
N1 N 0.9377(15) 0.5392(6) 0.6349(6) 0.267(6) Uani 1 1 d U
H1A H 0.9568 0.5729 0.6398 0.321 Uiso 1 1 calc R
H1B H 0.9539 0.5314 0.6041 0.321 Uiso 1 1 calc R
O1 O 0.9663(2) 0.29017(9) 0.63349(9) 0.0237(6) Uani 1 1 d U
O2 O 0.7876(3) 0.25198(13) 0.54321(12) 0.0461(8) Uani 1 1 d U
O3 O 0.6923(3) 0.23041(11) 0.61069(10) 0.0340(6) Uani 1 1 d U
O4 O 0.2189(3) 0.23664(13) 0.60716(11) 0.0431(8) Uani 1 1 d U
O5 O 0.1040(3) 0.25442(14) 0.53831(12) 0.0485(9) Uani 1 1 d U
O6 O 0.3240(4) 0.25164(15) 0.23129(13) 0.0597(10) Uani 1 1 d U
O7 O 0.5116(4) 0.2106(2) 0.23539(15) 0.0876(15) Uani 1 1 d U
O8 O 1.1364(3) 0.38278(11) 0.68729(12) 0.0428(8) Uani 1 1 d U
O9 O 1.2501(3) 0.30901(12) 0.68551(12) 0.0439(8) Uani 1 1 d U
O10 O 1.7075(3) 0.32153(12) 0.66388(14) 0.0544(9) Uani 1 1 d U
O11 O 1.8241(3) 0.38851(13) 0.69155(13) 0.0523(9) Uani 1 1 d U
O12 O 1.5846(3) 0.67914(12) 0.83884(12) 0.0484(8) Uani 1 1 d U
O13 O 1.3843(3) 0.69181(12) 0.80522(12) 0.0486(8) Uani 1 1 d U
O14 O 0.9588(4) 0.40381(15) 0.59969(17) 0.0751(12) Uani 1 1 d U
O15 O 0.9404(4) 0.35356(17) 0.53615(15) 0.0726(11) Uani 1 1 d U
Zn1 Zn 1.11818(4) 0.258192(17) 0.665610(17) 0.02771(14) Uani 1 1 d U
Zn2 Zn 0.82389(4) 0.253038(17) 0.661049(17) 0.02712(14) Uani 1 1 d U
Zn3 Zn 0.96788(5) 0.35923(2) 0.65913(2) 0.04177(17) Uani 1 1 d U
Zn4 Zn 0.95220(5) 0.28501(2) 0.565654(18) 0.03838(16) Uani 1 1 d U

loop_
_atom_site_aniso_label
_atom_site_aniso_U_11
_atom_site_aniso_U_22
_atom_site_aniso_U_33
_atom_site_aniso_U_23
_atom_site_aniso_U_13
_atom_site_aniso_U_12
C1 0.027(2) 0.044(2) 0.033(2) 0.0016(18) -0.0010(18) 0.0094(18)
C2 0.029(2) 0.052(3) 0.032(2) -0.0034(19) -0.0006(18) 0.0049(19)
C3 0.033(2) 0.053(3) 0.029(2) 0.0022(19) 0.0014(18) -0.003(2)
C4 0.023(2) 0.064(3) 0.031(2) -0.005(2) 0.0001(17) -0.005(2)
C5 0.026(2) 0.073(3) 0.038(3) -0.002(2) 0.0044(19) 0.007(2)
C6 0.031(2) 0.086(4) 0.032(2) -0.003(2) 0.0051(19) -0.004(2)
C7 0.027(2) 0.067(3) 0.042(3) -0.001(2) 0.0031(19) 0.002(2)
C8 0.031(2) 0.057(3) 0.035(3) -0.010(2) 0.0061(19) -0.004(2)
C9 0.029(2) 0.095(4) 0.032(2) -0.002(2) 0.0028(19) 0.006(2)
C10 0.057(3) 0.103(4) 0.042(3) 0.002(3) 0.008(3) 0.023(3)
C11 0.051(3) 0.108(4) 0.041(3) 0.002(3) 0.006(3) 0.024(3)
C12 0.050(3) 0.072(3) 0.029(2) 0.005(2) 0.004(2) 0.006(2)
C13 0.061(3) 0.098(4) 0.046(3) -0.003(3) 0.010(3) 0.024(3)
C14 0.056(3) 0.111(5) 0.044(3) 0.001(3) -0.003(3) 0.028(3)
C15 0.052(3) 0.085(4) 0.040(3) -0.002(3) 0.004(2) 0.008(3)
C16 0.065(4) 0.069(4) 0.079(4) 0.023(3) 0.001(3) -0.009(3)
C17 0.212(10) 0.104(6) 0.152(8) 0.074(6) 0.003(7) 0.001(7)
C18 0.030(2) 0.028(2) 0.049(3) -0.0061(18) -0.0017(19) -0.0002(17)
C19 0.032(2) 0.036(2) 0.050(3) -0.0092(19) 0.010(2) -0.0023(19)
C20 0.024(2) 0.036(2) 0.061(3) -0.014(2) 0.004(2) -0.0025(18)
C21 0.028(2) 0.038(2) 0.060(3) -0.013(2) 0.004(2) -0.0005(19)
C22 0.036(2) 0.042(3) 0.071(3) -0.019(2) 0.005(2) -0.008(2)
C23 0.036(2) 0.039(2) 0.075(3) -0.018(2) 0.006(2) -0.007(2)
C24 0.035(2) 0.042(2) 0.064(3) -0.012(2) 0.005(2) 0.002(2)
C25 0.033(2) 0.035(2) 0.059(3) -0.004(2) 0.007(2) 0.0033(19)
C26 0.037(2) 0.047(3) 0.062(3) -0.014(2) 0.002(2) -0.003(2)
C27 0.040(3) 0.048(3) 0.085(4) -0.022(3) -0.003(2) 0.005(2)
C28 0.044(3) 0.048(3) 0.075(4) -0.020(2) -0.013(2) 0.001(2)
C29 0.033(2) 0.039(2) 0.066(3) -0.015(2) 0.003(2) -0.004(2)
C30 0.046(3) 0.059(3) 0.101(4) -0.030(3) -0.011(3) 0.008(3)
C31 0.047(3) 0.049(3) 0.109(5) -0.028(3) -0.017(3) 0.002(2)
C32 0.043(2) 0.030(2) 0.048(3) -0.0110(19) 0.003(2) -0.004(2)
C33 0.216(10) 0.238(13) 0.271(14) 0.021(12) 0.039(11) -0.023(11)
C34 0.223(11) 0.155(10) 0.285(15) -0.015(9) -0.017(10) -0.062(9)
N1 0.241(9) 0.274(10) 0.286(10) -0.014(8) 0.014(8) -0.012(8)
O1 0.0177(12) 0.0324(14) 0.0210(13) 0.0010(10) 0.0021(10) -0.0004(11)
O2 0.0287(16) 0.076(2) 0.0338(19) -0.0054(15) 0.0022(14) -0.0004(15)
O3 0.0278(15) 0.0418(16) 0.0317(16) -0.0001(12) -0.0033(12) 0.0007(13)
O4 0.0355(17) 0.063(2) 0.0310(18) 0.0020(14) 0.0079(14) 0.0058(15)
O5 0.0253(16) 0.082(2) 0.0383(19) -0.0003(16) -0.0005(14) 0.0033(15)
O6 0.055(2) 0.086(3) 0.038(2) 0.0019(17) 0.0005(17) 0.0189(19)
O7 0.089(3) 0.124(4) 0.049(2) 0.003(2) 0.000(2) 0.046(3)
O8 0.0295(15) 0.0366(16) 0.063(2) -0.0112(14) 0.0066(14) -0.0035(13)
O9 0.0290(16) 0.0449(18) 0.057(2) -0.0079(15) 0.0004(14) -0.0013(14)
O10 0.0384(18) 0.0435(19) 0.080(3) -0.0213(17) -0.0022(17) 0.0089(15)
O11 0.0303(17) 0.053(2) 0.074(2) -0.0118(17) 0.0070(16) -0.0019(15)
O12 0.0441(19) 0.0418(18) 0.058(2) -0.0082(15) -0.0094(16) 0.0050(15)
O13 0.0365(17) 0.0458(19) 0.062(2) -0.0174(16) -0.0048(15) 0.0068(15)
O14 0.089(3) 0.055(2) 0.081(3) 0.014(2) 0.004(3) -0.003(2)
O15 0.080(3) 0.076(3) 0.061(3) 0.019(2) -0.003(2) -0.003(2)
Zn1 0.0214(2) 0.0295(3) 0.0318(3) 0.00380(18) -0.00084(19) -0.00140(18)
Zn2 0.0209(2) 0.0347(3) 0.0256(3) 0.00185(18) 0.00024(19) -0.00229(19)
Zn3 0.0250(3) 0.0344(3) 0.0661(4) -0.0057(2) 0.0045(2) -0.0004(2)
Zn4 0.0263(3) 0.0560(4) 0.0328(3) 0.0059(2) 0.0024(2) 0.0003(2)

loop_
_atom_type_symbol
_atom_type_description
_atom_type_scat_dispersion_real
_atom_type_scat_dispersion_imag
_atom_type_scat_source
C C 0.0033 0.0016 'International Tables Vol C Tables 4.2.6.8 and 6.1.1.4'
H H 0.0000 0.0000 'International Tables Vol C Tables 4.2.6.8 and 6.1.1.4'
N N 0.0061 0.0033 'International Tables Vol C Tables 4.2.6.8 and 6.1.1.4'
O O 0.0106 0.0060 'International Tables Vol C Tables 4.2.6.8 and 6.1.1.4'
Zn Zn 0.2839 1.4301 'International Tables Vol C Tables 4.2.6.8 and 6.1.1.4'

loop_
_geom_angle_atom_site_label_1
_geom_angle_atom_site_label_2
_geom_angle_atom_site_label_3
_geom_angle
_geom_angle_site_symmetry_1
_geom_angle_site_symmetry_3
O3 C1 O2 127.0(4) . .
O3 C1 C2 117.4(4) . .
O2 C1 C2 115.5(4) . .
C7 C2 C3 119.8(4) . .
C7 C2 C1 120.8(4) . .
C3 C2 C1 119.4(4) . .
C2 C3 C4 120.5(4) . .
C2 C3 H3 119.7 . .
C4 C3 H3 119.7 . .
C5 C4 C3 119.6(4) . .
C5 C4 C8 120.7(4) . .
C3 C4 C8 119.6(4) . .
C4 C5 C6 121.2(4) . .
C4 C5 H5 119.4 . .
C6 C5 H5 119.4 . .
C7 C6 C5 116.9(4) . .
C7 C6 C9 121.4(4) . .
C5 C6 C9 121.7(4) . .
C2 C7 C6 121.8(4) . .
C2 C7 H7 119.1 . .
C6 C7 H7 119.1 . .
O4 C8 O5 126.6(4) . .
O4 C8 C4 116.9(4) . .
O5 C8 C4 116.5(4) . .
C14 C9 C10 116.8(5) . .
C14 C9 C6 121.1(5) . .
C10 C9 C6 122.0(4) . .
C11 C10 C9 121.9(5) . .
C11 C10 H10 119.1 . .
C9 C10 H10 119.1 . .
C10 C11 C12 120.9(5) . .
C10 C11 H11 119.5 . .
C12 C11 H11 119.5 . .
C13 C12 C11 117.2(5) . .
C13 C12 C15 120.9(5) . .
C11 C12 C15 121.8(5) . .
C12 C13 C14 120.9(5) . .
C12 C13 H13 119.6 . .
C14 C13 H13 119.6 . .
C9 C14 C13 122.0(5) . .
C9 C14 H14 119.0 . .
C13 C14 H14 119.0 . .
O7 C15 O6 125.6(5) . .
O7 C15 C12 117.2(5) . .
O6 C15 C12 117.2(5) . .
O14 C16 O15 125.7(6) . .
O14 C16 C17 117.6(8) . .
O15 C16 C17 116.7(8) . .
C16 C17 H17A 109.5 . .
C16 C17 H17B 109.5 . .
H17A C17 H17B 109.5 . .
C16 C17 H17C 109.5 . .
H17A C17 H17C 109.5 . .
H17B C17 H17C 109.5 . .
O8 C18 O9 124.6(4) . .
O8 C18 C19 119.2(4) . .
O9 C18 C19 116.2(4) . .
C20 C19 C24 120.2(4) . .
C20 C19 C18 118.5(4) . .
C24 C19 C18 121.2(4) . .
C19 C20 C21 119.1(4) . .
C19 C20 H20 120.4 . .
C21 C20 H20 120.4 . .
C22 C21 C20 119.7(4) . .
C22 C21 C25 123.5(4) . .
C20 C21 C25 116.7(4) . .
C21 C22 C23 122.1(4) . .
C21 C22 H22 119.0 . .
C23 C22 H22 119.0 . .
C22 C23 C24 117.5(4) . .
C22 C23 C26 121.0(4) . .
C24 C23 C26 121.4(4) . .
C19 C24 C23 121.2(4) . .
C19 C24 H24 119.4 . .
C23 C24 H24 119.4 . .
O10 C25 O11 124.9(4) . .
O10 C25 C21 118.8(4) . .
O11 C25 C21 116.3(4) . .
C27 C26 C31 116.1(5) . .
C27 C26 C23 121.4(4) . .
C31 C26 C23 122.5(5) . .
C28 C27 C26 120.2(5) . .
C28 C27 H27 119.9 . .
C26 C27 H27 119.9 . .
C29 C28 C27 121.7(5) . .
C29 C28 H28 119.2 . .
C27 C28 H28 119.2 . .
C30 C29 C28 118.7(5) . .
C30 C29 C32 121.1(4) . .
C28 C29 C32 120.2(4) . .
C31 C30 C29 120.8(5) . .
C31 C30 H30 119.6 . .
C29 C30 H30 119.6 . .
C30 C31 C26 122.6(5) . .
C30 C31 H31 118.7 . .
C26 C31 H31 118.7 . .
O12 C32 O13 124.1(4) . .
O12 C32 C29 119.4(4) . .
O13 C32 C29 116.5(4) . .
N1 C33 H33A 109.5 . .
N1 C33 H33B 109.5 . .
H33A C33 H33B 109.5 . .
N1 C33 H33C 109.5 . .
H33A C33 H33C 109.5 . .
H33B C33 H33C 109.5 . .
N1 C34 H34A 109.5 . .
N1 C34 H34B 109.5 . .
H34A C34 H34B 109.5 . .
N1 C34 H34C 109.5 . .
H34A C34 H34C 109.5 . .
H34B C34 H34C 109.5 . .
C33 N1 C34 112.3(14) . .
C33 N1 H1A 109.2 . .
C34 N1 H1A 109.2 . .
C33 N1 H1B 109.2 . .
C34 N1 H1B 109.2 . .
H1A N1 H1B 107.9 . .
Zn4 O1 Zn3 115.66(13) . .
Zn4 O1 Zn1 115.93(12) . .
Zn3 O1 Zn1 104.05(12) . .
Zn4 O1 Zn2 110.28(12) . .
Zn3 O1 Zn2 107.67(11) . .
Zn1 O1 Zn2 102.10(11) . .
C1 O2 Zn4 129.8(3) . .
C1 O3 Zn2 127.6(3) . .
C8 O4 Zn1 136.5(3) . 1_455
C8 O5 Zn4 123.1(3) . 1_455
C15 O6 Zn2 114.7(3) . 4_565
C15 O7 Zn1 126.7(4) . 4_565
C18 O8 Zn3 127.1(3) . .
C18 O9 Zn1 130.8(3) . .
C25 O10 Zn2 136.8(3) . 1_655
C25 O11 Zn3 113.1(3) . 1_655
C32 O12 Zn2 128.5(3) . 2_756
C32 O13 Zn1 117.0(3) . 2_756
C16 O14 Zn3 135.7(4) . .
C16 O15 Zn4 128.6(4) . .
O13 Zn1 O1 123.52(12) 2_746 .
O13 Zn1 O9 121.44(14) 2_746 .
O1 Zn1 O9 111.41(12) . .
O13 Zn1 O4 96.33(14) 2_746 1_655
O1 Zn1 O4 100.68(12) . 1_655
O9 Zn1 O4 91.83(13) . 1_655
O13 Zn1 O7 86.79(16) 2_746 4_666
O1 Zn1 O7 80.33(14) . 4_666
O9 Zn1 O7 83.61(14) . 4_666
O4 Zn1 O7 175.36(14) 1_655 4_666
O13 Zn1 Zn2 86.36(10) 2_746 .
O1 Zn1 Zn2 39.16(7) . .
O9 Zn1 Zn2 135.92(9) . .
O4 Zn1 Zn2 120.55(10) 1_655 .
O7 Zn1 Zn2 62.97(11) 4_666 .
O13 Zn1 Zn3 141.66(10) 2_746 .
O1 Zn1 Zn3 37.95(8) . .
O9 Zn1 Zn3 76.86(9) . .
O4 Zn1 Zn3 117.84(9) 1_655 .
O7 Zn1 Zn3 60.36(12) 4_666 .
Zn2 Zn1 Zn3 62.198(17) . .
O1 Zn2 O6 118.11(13) . 4_666
O1 Zn2 O3 111.50(11) . .
O6 Zn2 O3 130.19(14) 4_666 .
O1 Zn2 O12 95.95(11) . 2_746
O6 Zn2 O12 88.36(15) 4_666 2_746
O3 Zn2 O12 90.80(12) . 2_746
O1 Zn2 O10 92.19(12) . 1_455
O6 Zn2 O10 88.78(16) 4_666 1_455
O3 Zn2 O10 85.17(13) . 1_455
O12 Zn2 O10 171.79(12) 2_746 1_455
O1 Zn2 Zn1 38.74(7) . .
O6 Zn2 Zn1 91.49(11) 4_666 .
O3 Zn2 Zn1 132.94(8) . .
O12 Zn2 Zn1 66.47(9) 2_746 .
O10 Zn2 Zn1 121.31(9) 1_455 .
O1 Zn2 Zn3 35.95(7) . .
O6 Zn2 Zn3 95.88(11) 4_666 .
O3 Zn2 Zn3 123.61(9) . .
O12 Zn2 Zn3 125.66(9) 2_746 .
O10 Zn2 Zn3 62.32(9) 1_455 .
Zn1 Zn2 Zn3 59.291(15) . .
O1 Zn3 O11 123.29(12) . 1_455
O1 Zn3 O8 115.16(11) . .
O11 Zn3 O8 112.00(14) 1_455 .
O1 Zn3 O14 103.52(15) . .
O11 Zn3 O14 99.20(17) 1_455 .
O8 Zn3 O14 98.04(16) . .
O1 Zn3 Zn1 38.01(8) . .
O11 Zn3 Zn1 135.30(11) 1_455 .
O8 Zn3 Zn1 79.26(9) . .
O14 Zn3 Zn1 122.70(13) . .
O1 Zn3 Zn2 36.39(7) . .
O11 Zn3 Zn2 87.86(10) 1_455 .
O8 Zn3 Zn2 132.61(10) . .
O14 Zn3 Zn2 121.63(13) . .
Zn1 Zn3 Zn2 58.51(2) . .
O1 Zn4 O5 114.06(13) . 1_655
O1 Zn4 O2 110.91(12) . .
O5 Zn4 O2 113.13(14) 1_655 .
O1 Zn4 O15 110.58(15) . .
O5 Zn4 O15 103.69(17) 1_655 .
O2 Zn4 O15 103.69(17) . .

loop_
_geom_bond_atom_site_label_1
_geom_bond_atom_site_label_2
_geom_bond_distance
_geom_bond_site_symmetry_2
C1 O3 1.240(5) .
C1 O2 1.277(5) .
C1 C2 1.520(6) .
C2 C7 1.371(6) .
C2 C3 1.372(6) .
C3 C4 1.376(6) .
C3 H3 0.9400 .
C4 C5 1.365(6) .
C4 C8 1.517(6) .
C5 C6 1.421(6) .
C5 H5 0.9400 .
C6 C7 1.383(6) .
C6 C9 1.483(7) .
C7 H7 0.9400 .
C8 O4 1.233(6) .
C8 O5 1.271(6) .
C9 C14 1.357(7) .
C9 C10 1.384(7) .
C10 C11 1.373(8) .
C10 H10 0.9400 .
C11 C12 1.385(7) .
C11 H11 0.9400 .
C12 C13 1.374(7) .
C12 C15 1.495(7) .
C13 C14 1.389(8) .
C13 H13 0.9400 .
C14 H14 0.9400 .
C15 O7 1.227(6) .
C15 O6 1.257(6) .
C16 O14 1.223(8) .
C16 O15 1.253(8) .
C16 C17 1.511(9) .
C17 H17A 0.9700 .
C17 H17B 0.9700 .
C17 H17C 0.9700 .
C18 O8 1.266(5) .
C18 O9 1.283(5) .
C18 C19 1.477(6) .
C19 C20 1.387(6) .
C19 C24 1.391(6) .
C20 C21 1.402(6) .
C20 H20 0.9400 .
C21 C22 1.382(6) .
C21 C25 1.503(6) .
C22 C23 1.386(6) .
C22 H22 0.9400 .
C23 C24 1.401(6) .
C23 C26 1.458(6) .
C24 H24 0.9400 .
C25 O10 1.231(5) .
C25 O11 1.284(5) .
C26 C27 1.395(7) .
C26 C31 1.399(7) .
C27 C28 1.392(7) .
C27 H27 0.9400 .
C28 C29 1.364(7) .
C28 H28 0.9400 .
C29 C30 1.361(7) .
C29 C32 1.515(6) .
C30 C31 1.359(7) .
C30 H30 0.9400 .
C31 H31 0.9400 .
C32 O12 1.246(5) .
C32 O13 1.286(5) .
C33 N1 1.499(16) .
C33 H33A 0.9700 .
C33 H33B 0.9700 .
C33 H33C 0.9700 .
C34 N1 1.640(18) .
C34 H34A 0.9700 .
C34 H34B 0.9700 .
C34 H34C 0.9700 .
N1 H1A 0.9100 .
N1 H1B 0.9100 .
O1 Zn4 1.893(3) .
O1 Zn3 1.939(3) .
O1 Zn1 1.941(3) .
O1 Zn2 1.959(2) .
O2 Zn4 1.969(3) .
O3 Zn2 1.978(3) .
O4 Zn1 2.068(3) 1_455
O5 Zn4 1.957(3) 1_455
O6 Zn2 1.963(4) 4_565
O7 Zn1 2.438(5) 4_565
O8 Zn3 1.959(3) .
O9 Zn1 1.954(3) .
O10 Zn2 2.158(3) 1_655
O11 Zn3 1.944(3) 1_655
O12 Zn2 2.147(3) 2_756
O13 Zn1 1.915(3) 2_756
O14 Zn3 2.022(4) .
O15 Zn4 1.970(4) .
Zn1 O13 1.915(3) 2_746
Zn1 O4 2.068(3) 1_655
Zn1 O7 2.438(5) 4_666
Zn1 Zn2 3.0333(9) .
Zn1 Zn3 3.0582(8) .
Zn2 O6 1.963(4) 4_666
Zn2 O12 2.147(3) 2_746
Zn2 O10 2.158(3) 1_455
Zn2 Zn3 3.1464(8) .
Zn3 O11 1.944(3) 1_455
Zn4 O5 1.957(3) 1_655

loop_
_geom_torsion_atom_site_label_1
_geom_torsion_atom_site_label_2
_geom_torsion_atom_site_label_3
_geom_torsion_atom_site_label_4
_geom_torsion
_geom_torsion_site_symmetry_1
_geom_torsion_site_symmetry_4
O3 C1 C2 C7 -167.6(4) . .
O2 C1 C2 C7 16.2(6) . .
O3 C1 C2 C3 15.3(6) . .
O2 C1 C2 C3 -160.9(4) . .
C7 C2 C3 C4 -4.4(7) . .
C1 C2 C3 C4 172.8(4) . .
C2 C3 C4 C5 4.8(8) . .
C2 C3 C4 C8 -175.7(4) . .
C3 C4 C5 C6 -1.9(8) . .
C8 C4 C5 C6 178.6(5) . .
C4 C5 C6 C7 -1.2(8) . .
C4 C5 C6 C9 -178.4(5) . .
C3 C2 C7 C6 1.1(8) . .
C1 C2 C7 C6 -176.0(5) . .
C5 C6 C7 C2 1.6(8) . .
C9 C6 C7 C2 178.8(5) . .
C5 C4 C8 O4 169.3(5) . .
C3 C4 C8 O4 -10.2(7) . .
C5 C4 C8 O5 -12.2(7) . .
C3 C4 C8 O5 168.3(4) . .
C7 C6 C9 C14 32.6(9) . .
C5 C6 C9 C14 -150.4(6) . .
C7 C6 C9 C10 -149.7(6) . .
C5 C6 C9 C10 27.4(9) . .
C14 C9 C10 C11 -1.3(10) . .
C6 C9 C10 C11 -179.1(6) . .
C9 C10 C11 C12 -0.2(10) . .
C10 C11 C12 C13 -1.3(9) . .
C10 C11 C12 C15 -178.9(6) . .
C11 C12 C13 C14 4.4(10) . .
C15 C12 C13 C14 -177.9(6) . .
C10 C9 C14 C13 4.5(10) . .
C6 C9 C14 C13 -177.7(6) . .
C12 C13 C14 C9 -6.2(11) . .
C13 C12 C15 O7 -1.6(9) . .
C11 C12 C15 O7 175.9(6) . .
C13 C12 C15 O6 -178.7(6) . .
C11 C12 C15 O6 -1.1(9) . .
O8 C18 C19 C20 -159.0(4) . .
O9 C18 C19 C20 21.7(7) . .
O8 C18 C19 C24 17.0(7) . .
O9 C18 C19 C24 -162.3(5) . .
C24 C19 C20 C21 -1.4(7) . .
C18 C19 C20 C21 174.7(4) . .
C19 C20 C21 C22 3.8(8) . .
C19 C20 C21 C25 -176.1(4) . .
C20 C21 C22 C23 -2.1(8) . .
C25 C21 C22 C23 177.7(5) . .
C21 C22 C23 C24 -2.0(8) . .
C21 C22 C23 C26 -177.6(5) . .
C20 C19 C24 C23 -2.8(8) . .
C18 C19 C24 C23 -178.7(5) . .
C22 C23 C24 C19 4.4(8) . .
C26 C23 C24 C19 180.0(5) . .
C22 C21 C25 O10 -178.1(5) . .
C20 C21 C25 O10 1.7(7) . .
C22 C21 C25 O11 2.1(8) . .
C20 C21 C25 O11 -178.1(5) . .
C22 C23 C26 C27 -32.1(8) . .
C24 C23 C26 C27 152.5(6) . .
C22 C23 C26 C31 147.0(6) . .
C24 C23 C26 C31 -28.4(9) . .
C31 C26 C27 C28 2.8(8) . .
C23 C26 C27 C28 -178.0(5) . .
C26 C27 C28 C29 -1.9(9) . .
C27 C28 C29 C30 0.9(9) . .
C27 C28 C29 C32 -177.8(5) . .
C28 C29 C30 C31 -1.0(9) . .
C32 C29 C30 C31 177.6(6) . .
C29 C30 C31 C26 2.2(10) . .
C27 C26 C31 C30 -3.0(9) . .
C23 C26 C31 C30 177.8(6) . .
C30 C29 C32 O12 -177.3(5) . .
C28 C29 C32 O12 1.3(7) . .
C30 C29 C32 O13 2.2(7) . .
C28 C29 C32 O13 -179.1(5) . .
O3 C1 O2 Zn4 -20.6(7) . .
C2 C1 O2 Zn4 155.2(3) . .
O2 C1 O3 Zn2 17.8(6) . .
C2 C1 O3 Zn2 -157.9(3) . .
O5 C8 O4 Zn1 -22.3(8) . 1_455
C4 C8 O4 Zn1 156.1(3) . 1_455
O4 C8 O5 Zn4 20.3(7) . 1_455
C4 C8 O5 Zn4 -158.1(3) . 1_455
O7 C15 O6 Zn2 5.1(9) . 4_565
C12 C15 O6 Zn2 -178.1(4) . 4_565
O6 C15 O7 Zn1 37.6(9) . 4_565
C12 C15 O7 Zn1 -139.2(4) . 4_565
O9 C18 O8 Zn3 -14.6(7) . .
C19 C18 O8 Zn3 166.2(3) . .
O8 C18 O9 Zn1 5.4(7) . .
C19 C18 O9 Zn1 -175.4(3) . .
O11 C25 O10 Zn2 33.4(8) . 1_655
C21 C25 O10 Zn2 -146.4(4) . 1_655
O10 C25 O11 Zn3 11.3(7) . 1_655
C21 C25 O11 Zn3 -168.8(3) . 1_655
O13 C32 O12 Zn2 -39.9(7) . 2_756
C29 C32 O12 Zn2 139.6(4) . 2_756
O12 C32 O13 Zn1 -3.8(6) . 2_756
C29 C32 O13 Zn1 176.7(3) . 2_756
O15 C16 O14 Zn3 -6.2(11) . .
C17 C16 O14 Zn3 176.5(6) . .
O14 C16 O15 Zn4 1.3(10) . .
C17 C16 O15 Zn4 178.6(6) . .
Zn4 O1 Zn1 O13 -98.94(18) . 2_746
Zn3 O1 Zn1 O13 132.89(15) . 2_746
Zn2 O1 Zn1 O13 20.95(19) . 2_746
Zn4 O1 Zn1 O9 102.34(15) . .
Zn3 O1 Zn1 O9 -25.83(15) . .
Zn2 O1 Zn1 O9 -137.77(12) . .
Zn4 O1 Zn1 O4 6.09(16) . 1_655
Zn3 O1 Zn1 O4 -122.08(13) . 1_655
Zn2 O1 Zn1 O4 125.99(13) . 1_655
Zn4 O1 Zn1 O7 -178.51(17) . 4_666
Zn3 O1 Zn1 O7 53.32(14) . 4_666
Zn2 O1 Zn1 O7 -58.61(14) . 4_666
Zn4 O1 Zn1 Zn2 -119.89(18) . .
Zn3 O1 Zn1 Zn2 111.94(15) . .
Zn4 O1 Zn1 Zn3 128.17(18) . .
Zn2 O1 Zn1 Zn3 -111.94(15) . .
C18 O9 Zn1 O13 -140.9(4) . 2_746
C18 O9 Zn1 O1 18.3(4) . .
C18 O9 Zn1 O4 120.5(4) . 1_655
C18 O9 Zn1 O7 -58.7(4) . 4_666
C18 O9 Zn1 Zn2 -19.3(5) . .
C18 O9 Zn1 Zn3 2.3(4) . .
Zn4 O1 Zn2 O6 175.57(15) . 4_666
Zn3 O1 Zn2 O6 -57.41(19) . 4_666
Zn1 O1 Zn2 O6 51.79(18) . 4_666
Zn4 O1 Zn2 O3 -8.98(16) . .
Zn3 O1 Zn2 O3 118.05(13) . .
Zn1 O1 Zn2 O3 -132.76(12) . .
Zn4 O1 Zn2 O12 84.24(14) . 2_746
Zn3 O1 Zn2 O12 -148.73(13) . 2_746
Zn1 O1 Zn2 O12 -39.53(13) . 2_746
Zn4 O1 Zn2 O10 -94.64(15) . 1_455
Zn3 O1 Zn2 O10 32.38(15) . 1_455
Zn1 O1 Zn2 O10 141.58(13) . 1_455
Zn4 O1 Zn2 Zn1 123.78(17) . .
Zn3 O1 Zn2 Zn1 -109.20(16) . .
Zn4 O1 Zn2 Zn3 -127.03(19) . .
Zn1 O1 Zn2 Zn3 109.20(16) . .
C1 O3 Zn2 O1 -1.8(4) . .
C1 O3 Zn2 O6 172.9(3) . 4_666
C1 O3 Zn2 O12 -98.5(3) . 2_746
C1 O3 Zn2 O10 88.6(3) . 1_455
C1 O3 Zn2 Zn1 -40.7(4) . .
C1 O3 Zn2 Zn3 36.7(4) . .
O13 Zn1 Zn2 O1 -162.62(16) 2_746 .
O9 Zn1 Zn2 O1 64.09(18) . .
O4 Zn1 Zn2 O1 -67.42(16) 1_655 .
O7 Zn1 Zn2 O1 109.14(18) 4_666 .
Zn3 Zn1 Zn2 O1 40.15(12) . .
O13 Zn1 Zn2 O6 61.27(16) 2_746 4_666
O1 Zn1 Zn2 O6 -136.11(17) . 4_666
O9 Zn1 Zn2 O6 -72.02(18) . 4_666
O4 Zn1 Zn2 O6 156.48(16) 1_655 4_666
O7 Zn1 Zn2 O6 -26.97(18) 4_666 4_666
Zn3 Zn1 Zn2 O6 -95.96(11) . 4_666
O13 Zn1 Zn2 O3 -93.70(16) 2_746 .
O1 Zn1 Zn2 O3 68.92(17) . .
O9 Zn1 Zn2 O3 133.01(18) . .
O4 Zn1 Zn2 O3 1.51(16) 1_655 .
O7 Zn1 Zn2 O3 178.06(18) 4_666 .
Zn3 Zn1 Zn2 O3 109.07(12) . .
O13 Zn1 Zn2 O12 -26.29(15) 2_746 2_746
O1 Zn1 Zn2 O12 136.33(15) . 2_746
O9 Zn1 Zn2 O12 -159.58(18) . 2_746
O4 Zn1 Zn2 O12 68.91(15) 1_655 2_746
O7 Zn1 Zn2 O12 -114.54(17) 4_666 2_746
Zn3 Zn1 Zn2 O12 176.48(10) . 2_746
O13 Zn1 Zn2 O10 150.76(16) 2_746 1_455
O1 Zn1 Zn2 O10 -46.62(17) . 1_455
O9 Zn1 Zn2 O10 17.47(19) . 1_455
O4 Zn1 Zn2 O10 -114.04(16) 1_655 1_455
O7 Zn1 Zn2 O10 62.51(18) 4_666 1_455
Zn3 Zn1 Zn2 O10 -6.47(12) . 1_455
O13 Zn1 Zn2 Zn3 157.23(11) 2_746 .
O1 Zn1 Zn2 Zn3 -40.15(12) . .
O9 Zn1 Zn2 Zn3 23.94(14) . .
O4 Zn1 Zn2 Zn3 -107.57(11) 1_655 .
O7 Zn1 Zn2 Zn3 68.98(14) 4_666 .
Zn4 O1 Zn3 O11 108.93(17) . 1_455
Zn1 O1 Zn3 O11 -122.74(16) . 1_455
Zn2 O1 Zn3 O11 -14.9(2) . 1_455
Zn4 O1 Zn3 O8 -107.61(16) . .
Zn1 O1 Zn3 O8 20.72(16) . .
Zn2 O1 Zn3 O8 128.57(14) . .
Zn4 O1 Zn3 O14 -1.83(18) . .
Zn1 O1 Zn3 O14 126.50(15) . .
Zn2 O1 Zn3 O14 -125.65(16) . .
Zn4 O1 Zn3 Zn1 -128.33(18) . .
Zn2 O1 Zn3 Zn1 107.85(16) . .
Zn4 O1 Zn3 Zn2 123.82(19) . .
Zn1 O1 Zn3 Zn2 -107.85(16) . .
C18 O8 Zn3 O1 -1.1(4) . .
C18 O8 Zn3 O11 146.4(4) . 1_455
C18 O8 Zn3 O14 -110.2(4) . .
C18 O8 Zn3 Zn1 11.7(4) . .
C18 O8 Zn3 Zn2 37.9(4) . .
C16 O14 Zn3 O1 6.2(7) . .
C16 O14 Zn3 O11 -121.4(6) . 1_455
C16 O14 Zn3 O8 124.6(6) . .
C16 O14 Zn3 Zn1 42.2(7) . .
C16 O14 Zn3 Zn2 -28.3(7) . .
O13 Zn1 Zn3 O1 -80.0(2) 2_746 .
O9 Zn1 Zn3 O1 155.38(15) . .
O4 Zn1 Zn3 O1 70.33(15) 1_655 .
O7 Zn1 Zn3 O1 -114.54(16) 4_666 .
Zn2 Zn1 Zn3 O1 -41.47(11) . .
O13 Zn1 Zn3 O11 8.5(2) 2_746 1_455
O1 Zn1 Zn3 O11 88.51(19) . 1_455
O9 Zn1 Zn3 O11 -116.10(18) . 1_455
O4 Zn1 Zn3 O11 158.85(18) 1_655 1_455
O7 Zn1 Zn3 O11 -26.03(19) 4_666 1_455
Zn2 Zn1 Zn3 O11 47.05(15) . 1_455
O13 Zn1 Zn3 O8 119.0(2) 2_746 .
O1 Zn1 Zn3 O8 -160.98(15) . .
O9 Zn1 Zn3 O8 -5.60(14) . .
O4 Zn1 Zn3 O8 -90.65(14) 1_655 .
O7 Zn1 Zn3 O8 84.48(15) 4_666 .
Zn2 Zn1 Zn3 O8 157.55(10) . .
O13 Zn1 Zn3 O14 -148.2(2) 2_746 .
O1 Zn1 Zn3 O14 -68.26(19) . .
O9 Zn1 Zn3 O14 87.12(18) . .
O4 Zn1 Zn3 O14 2.08(19) 1_655 .
O7 Zn1 Zn3 O14 177.20(19) 4_666 .
Zn2 Zn1 Zn3 O14 -109.72(16) . .
O13 Zn1 Zn3 Zn2 -38.52(17) 2_746 .
O1 Zn1 Zn3 Zn2 41.47(11) . .
O9 Zn1 Zn3 Zn2 -163.15(10) . .
O4 Zn1 Zn3 Zn2 111.80(11) 1_655 .
O7 Zn1 Zn3 Zn2 -73.08(12) 4_666 .
O6 Zn2 Zn3 O1 131.66(17) 4_666 .
O3 Zn2 Zn3 O1 -80.39(16) . .
O12 Zn2 Zn3 O1 39.45(17) 2_746 .
O10 Zn2 Zn3 O1 -142.82(17) 1_455 .
Zn1 Zn2 Zn3 O1 43.42(13) . .
O1 Zn2 Zn3 O11 167.59(17) . 1_455
O6 Zn2 Zn3 O11 -60.75(16) 4_666 1_455
O3 Zn2 Zn3 O11 87.19(15) . 1_455
O12 Zn2 Zn3 O11 -152.96(16) 2_746 1_455
O10 Zn2 Zn3 O11 24.77(16) 1_455 1_455
Zn1 Zn2 Zn3 O11 -148.99(11) . 1_455
O1 Zn2 Zn3 O8 -74.06(18) . .
O6 Zn2 Zn3 O8 57.60(17) 4_666 .
O3 Zn2 Zn3 O8 -154.46(15) . .
O12 Zn2 Zn3 O8 -34.61(17) 2_746 .
O10 Zn2 Zn3 O8 143.12(17) 1_455 .
Zn1 Zn2 Zn3 O8 -30.64(12) . .
O1 Zn2 Zn3 O14 68.10(19) . .
O6 Zn2 Zn3 O14 -160.24(19) 4_666 .
O3 Zn2 Zn3 O14 -12.29(18) . .
O12 Zn2 Zn3 O14 107.55(19) 2_746 .
O10 Zn2 Zn3 O14 -74.72(19) 1_455 .
Zn1 Zn2 Zn3 O14 111.53(15) . .
O1 Zn2 Zn3 Zn1 -43.42(13) . .
O6 Zn2 Zn3 Zn1 88.24(12) 4_666 .
O3 Zn2 Zn3 Zn1 -123.82(10) . .
O12 Zn2 Zn3 Zn1 -3.97(11) 2_746 .
O10 Zn2 Zn3 Zn1 173.76(12) 1_455 .
Zn3 O1 Zn4 O5 115.87(15) . 1_655
Zn1 O1 Zn4 O5 -6.34(19) . 1_655
Zn2 O1 Zn4 O5 -121.69(15) . 1_655
Zn3 O1 Zn4 O2 -114.99(15) . .
Zn1 O1 Zn4 O2 122.80(15) . .
Zn2 O1 Zn4 O2 7.45(17) . .
Zn3 O1 Zn4 O15 -0.5(2) . .
Zn1 O1 Zn4 O15 -122.73(17) . .
Zn2 O1 Zn4 O15 121.92(16) . .
C1 O2 Zn4 O1 6.0(4) . .
C1 O2 Zn4 O5 135.6(4) . 1_655
C1 O2 Zn4 O15 -112.7(4) . .
C16 O15 Zn4 O1 1.8(6) . .
C16 O15 Zn4 O5 -120.8(5) . 1_655
C16 O15 Zn4 O2 120.8(5) . .

loop_
_platon_squeeze_void_nr
_platon_squeeze_void_average_x
_platon_squeeze_void_average_y
_platon_squeeze_void_average_z
_platon_squeeze_void_volume
_platon_squeeze_void_count_electrons
_platon_squeeze_void_content
1 -0.061 -0.009 0.001 4799 908 ' '
